data_9017240
loop_
_publ_author_name
'Vergasova, L. P.'
'Semenova, T. F.'
'Krivovichev, S. V.'
'Filatov, S. K.'
'Zolotarev, A. A.'
'Ananiev, V. V.'

_publ_section_title
;
 Nicksobolevite, Cu7(SeO3)2O2Cl6, a new complex copper oxoselenite chloride
 from Tolbachik fumaroles, Kamchatka peninsula, Russia
;
_journal_name_full 'European Journal of Mineralogy'
_journal_page_first 439
_journal_page_last 449
_journal_volume 26
_journal_year 2014
_chemical_compound_source 'Tolbachik fumaroles, Kamchatka Peninsula, Russia'
_chemical_formula_sum 'Cl6 Cu7 O8 Se2'
_chemical_name_mineral Nicksobolevite
_space_group_IT_number 14
_space_group_name_Hall '-P 2ybc'
_space_group_name_H-M_alt 'P 1 21/c 1'
_symmetry_space_group_name_H-M 'P 1 21/c 1'
_cell_angle_alpha 90
_cell_angle_beta 113.61
_cell_angle_gamma 90
_cell_length_a 10.958
_cell_length_b 14.483
_cell_length_c 10.494
_cell_formula_units_Z 4
_cell_volume 1526.037
_database_code_amcsd 0020512
_exptl_crystal_density_diffrn 4.106
_cod_data_source_file inputs/fixed/downloads/08/08609.cif
_cod_data_source_block 08609
_cod_original_formula_sum 'Cu7 Se2 O8 Cl6'
_cod_database_code 9017240

loop_
_space_group_symop_operation_xyz
x,y,z
x,1/2-y,1/2+z
-x,1/2+y,1/2-z
-x,-y,-z

loop_
_atom_site_aniso_label
_atom_site_aniso_U_11
_atom_site_aniso_U_22
_atom_site_aniso_U_33
_atom_site_aniso_U_12
_atom_site_aniso_U_13
_atom_site_aniso_U_23
Cu1 0.02650 0.01760 0.01550 0.00080 0.00250 0.00070
Cu2 0.02530 0.01780 0.01530 0.00000 0.00350 0.00170
Cu3 0.02760 0.01590 0.01910 -0.00180 0.00130 0.00250
Cu4 0.02620 0.02200 0.01810 0.00230 0.00680 0.00190
Cu5 0.03190 0.01790 0.01770 -0.00020 0.00590 -0.00180
Cu6 0.03530 0.01710 0.01880 -0.00080 0.00080 0.00250
Cu7 0.03490 0.02390 0.01650 0.00450 0.00470 -0.00100
Cu8 0.02440 0.02060 0.02090 0.00040 0.00650 0.00180
Se1 0.03050 0.01940 0.01980 0.00050 0.00080 0.00350
Se2 0.03640 0.02230 0.01650 0.00430 0.00610 -0.00090
O1 0.02000 0.01800 0.01600 -0.00130 0.00400 0.00050
O2 0.02400 0.01700 0.01600 -0.00110 0.00200 -0.00220
O3 0.02900 0.03300 0.02300 0.00300 0.01000 0.00600
O4 0.03500 0.02000 0.02300 0.00100 0.00300 -0.00100
O5 0.03200 0.01900 0.02400 0.00000 0.00600 -0.00100
O6 0.02600 0.02900 0.02300 0.00300 0.00400 0.00900
O7 0.02700 0.02100 0.02100 0.00400 0.00200 -0.00400
O8 0.03700 0.01900 0.02300 -0.00200 -0.00400 -0.00100
Cl1 0.03180 0.02280 0.02510 0.00290 0.00850 -0.00140
Cl2 0.03460 0.02590 0.02230 -0.00720 0.00440 -0.00740
Cl3 0.03760 0.02760 0.01850 0.00690 0.00550 -0.00310
Cl4 0.03290 0.02830 0.02210 -0.00040 0.00120 0.00700
Cl5 0.03770 0.01980 0.02600 0.00160 0.00320 -0.00170
Cl6 0.03950 0.02090 0.02390 0.00190 0.01180 0.00330

loop_
_atom_site_label
_atom_site_fract_x
_atom_site_fract_y
_atom_site_fract_z
_atom_site_U_iso_or_equiv
Cu1 -0.25759 0.12347 0.01685 0.02340
Cu2 -0.00011 0.21280 0.02022 0.02280
Cu3 -0.13451 0.32725 0.18225 0.02370
Cu4 -0.30072 0.30076 -0.12742 0.02690
Cu5 0.34638 0.06113 0.18196 0.02690
Cu6 0.50000 0.00000 0.00000 0.02280
Cu7 0.21372 0.06049 -0.14727 0.02620
Cu8 0.50000 0.00000 0.50000 0.02650
Se1 0.00121 0.12392 0.30468 0.02170
Se2 0.53306 -0.13180 0.26709 0.02100
O1 0.33190 -0.00050 0.01700 0.01890
O2 -0.17230 0.24160 0.03210 0.02090
O3 0.07320 0.15650 0.20080 0.02810
O4 -0.06880 0.22840 0.33230 0.02830
O5 -0.14210 0.07160 0.19650 0.02690
O6 0.59480 -0.08040 0.16150 0.02790
O7 0.45860 -0.03880 0.31090 0.02550
O8 0.39140 -0.18000 0.14970 0.03120
Cl1 0.21430 0.17899 0.01930 0.02750
Cl2 0.08660 0.37854 0.15030 0.02980
Cl3 0.38540 0.13208 0.38620 0.02970
Cl4 -0.43180 0.34184 -0.34260 0.03080
Cl5 -0.25360 0.43260 -0.00060 0.03080
Cl6 -0.11310 0.06916 -0.14990 0.02840

loop_
_cod_related_entry_id
_cod_related_entry_database
_cod_related_entry_code
1 AMCSD 0020512
